data_7157968
loop_
_publ_author_name
'Li, Zhen'
'Vijaykumar, Gonela'
'Li, Xiangdong'
'Golz, Christopher'
'Alcarazo, Manuel'

_publ_section_title
;
 5-(Diarylimino)- and 5-(sulfoximido)dibenzothiophenium triflates:
 syntheses and applications as electrophilic aminating reagents.
;
_journal_issue 13
_journal_name_full 'Organic &amp; biomolecular chemistry'
_journal_page_first 2941
_journal_page_last 2948
_journal_paper_doi 10.1039/d1ob00285f
_journal_volume 19
_journal_year 2021
_chemical_formula_moiety 'C38 H26 F3 N O4 S5'
_chemical_formula_sum 'C38 H26 F3 N O4 S5'
_chemical_formula_weight 777.90
_space_group_crystal_system monoclinic
_space_group_IT_number 14
_space_group_name_Hall '-P 2yn'
_space_group_name_H-M_alt 'P 1 21/n 1'
_atom_sites_solution_hydrogens geom
_atom_sites_solution_primary dual
_audit_creation_date 2019-11-27
_audit_creation_method
;
Olex2 1.3
(compiled 2019.09.11 svn.r3662 for OlexSys, GUI svn.r5938)
;
_audit_update_record
;
2021-02-09 deposited with the CCDC.	2021-03-08 downloaded from the CCDC.
;
_cell_angle_alpha 90
_cell_angle_beta 106.981(3)
_cell_angle_gamma 90
_cell_formula_units_Z 4
_cell_length_a 11.0127(8)
_cell_length_b 18.919(2)
_cell_length_c 17.186(2)
_cell_measurement_reflns_used 9698
_cell_measurement_temperature 100.0
_cell_measurement_theta_max 30.422
_cell_measurement_theta_min 2.485
_cell_volume 3424.6(6)
_computing_cell_refinement 'SAINT V8.40A (?, 2016)'
_computing_data_reduction 'SAINT V8.40A (?, 2016)'
_computing_molecular_graphics 'Olex2 1.3 (Dolomanov et al., 2009)'
_computing_publication_material 'Olex2 1.3 (Dolomanov et al., 2009)'
_computing_structure_refinement 'XL n/a (Sheldrick, 2008)'
_computing_structure_solution 'XT n/a (Sheldrick, 2015)'
_diffrn_ambient_temperature 100.0
_diffrn_measured_fraction_theta_full 0.996
_diffrn_measured_fraction_theta_max 0.983
_diffrn_measurement_device_type 'Bruker D8 Venture AgMo Dual Source'
_diffrn_measurement_method '\f and \w scans'
_diffrn_radiation_type MoK\a
_diffrn_radiation_wavelength 0.71073
_diffrn_reflns_av_R_equivalents 0.0283
_diffrn_reflns_av_unetI/netI 0.0211
_diffrn_reflns_Laue_measured_fraction_full 0.996
_diffrn_reflns_Laue_measured_fraction_max 0.983
_diffrn_reflns_limit_h_max 14
_diffrn_reflns_limit_h_min -15
_diffrn_reflns_limit_k_max 27
_diffrn_reflns_limit_k_min -25
_diffrn_reflns_limit_l_max 24
_diffrn_reflns_limit_l_min -24
_diffrn_reflns_number 69718
_diffrn_reflns_point_group_measured_fraction_full 0.996
_diffrn_reflns_point_group_measured_fraction_max 0.983
_diffrn_reflns_theta_full 25.242
_diffrn_reflns_theta_max 30.496
_diffrn_reflns_theta_min 2.153
_diffrn_standards_number 0
_exptl_absorpt_coefficient_mu 0.399
_exptl_absorpt_correction_T_max 0.5644
_exptl_absorpt_correction_T_min 0.5363
_exptl_absorpt_correction_type multi-scan
_exptl_absorpt_process_details
'SADABS-2016/2 (Bruker,2016/2) was used for absorption correction. wR2(int) was 0.0702 before and 0.0436 after correction. The Ratio of minimum to maximum transmission is 0.9502. The \l/2 correction factor is Not present.'
_exptl_crystal_colour yellow
_exptl_crystal_colour_primary yellow
_exptl_crystal_density_diffrn 1.509
_exptl_crystal_description block
_exptl_crystal_F_000 1600
_exptl_crystal_recrystallization_method 'Re-crystallisation from solvent: DCM/Et2O'
_exptl_crystal_size_max 0.264
_exptl_crystal_size_mid 0.242
_exptl_crystal_size_min 0.187
_refine_diff_density_max 0.897
_refine_diff_density_min -1.144
_refine_diff_density_rms 0.061
_refine_ls_extinction_method none
_refine_ls_goodness_of_fit_ref 1.058
_refine_ls_hydrogen_treatment constr
_refine_ls_matrix_type full
_refine_ls_number_parameters 479
_refine_ls_number_reflns 10273
_refine_ls_number_restraints 11
_refine_ls_restrained_S_all 1.059
_refine_ls_R_factor_all 0.0578
_refine_ls_R_factor_gt 0.0465
_refine_ls_shift/su_max 0.002
_refine_ls_shift/su_mean 0.000
_refine_ls_structure_factor_coef Fsqd
_refine_ls_weighting_details 'w=1/[\s^2^(Fo^2^)+(0.0381P)^2^+3.2733P] where P=(Fo^2^+2Fc^2^)/3'
_refine_ls_weighting_scheme calc
_refine_ls_wR_factor_gt 0.1042
_refine_ls_wR_factor_ref 0.1109
_reflns_Friedel_coverage 0.000
_reflns_number_gt 8771
_reflns_number_total 10273
_reflns_threshold_expression 'I > 2\s(I)'
_cod_data_source_file d1ob00285f2.cif
_cod_data_source_block mo_0869_cg_0m
_cod_depositor_comments 'Adding full bibliography for 7157951--7157968.cif.'
_cod_original_cell_volume 3424.5(6)
_cod_database_code 7157968
_shelx_shelxl_version_number 2018/3
_shelx_space_group_comment
;
The symmetry employed for this shelxl refinement is uniquely defined
by the following loop, which should always be used as a source of
symmetry information in preference to the above space-group names.
They are only intended as comments.
;
_shelx_estimated_absorpt_t_max 0.929
_shelx_estimated_absorpt_t_min 0.902
_olex2_refinement_description
;
1. Fixed Uiso
 At 1.2 times of:
  All C(H) groups
2. Restrained distances
 C33-S4 \\sim C33-S5
 with sigma of 0.02
 C27-S4 \\sim C27-S5
 with sigma of 0.02
 S4-O5 \\sim S5-O4
 with sigma of 0.02
 C33-O5 \\sim C33-O4
 with sigma of 0.04
 C27-O5 \\sim C27-O4
 with sigma of 0.04
3. Uiso/Uaniso restraints and constraints
S4 \\sim S5: within 2A with sigma of 0.04 and sigma for terminal atoms of 0.08
within 2A
4. Others
 Sof(S5)=Sof(O4)=1-FVAR(1)
 Sof(S4)=Sof(O5)=FVAR(1)
5.a Aromatic/amide H refined with riding coordinates:
 C4(H4), C5(H5), C6(H6), C7(H7), C8(H8), C10(H10), C11(H11), C12(H12),
 C13(H13), C14(H14), C17(H17), C18(H18), C19(H19), C20(H20), C22(H22), C23(H23),
  C24(H24), C25(H25), C28(H28), C29(H29), C30(H30), C31(H31), C35(H35),
 C36(H36), C37(H37), C38(H38)
;
_olex2_submission_special_instructions 'No special instructions were received'

loop_
_space_group_symop_operation_xyz
'x, y, z'
'-x+1/2, y+1/2, -z+1/2'
'-x, -y, -z'
'x-1/2, -y-1/2, z-1/2'

loop_
_atom_site_label
_atom_site_type_symbol
_atom_site_fract_x
_atom_site_fract_y
_atom_site_fract_z
_atom_site_U_iso_or_equiv
_atom_site_adp_type
_atom_site_occupancy
_atom_site_site_symmetry_order
_atom_site_calc_flag
_atom_site_refinement_flags_posn
_atom_site_refinement_flags_adp
_atom_site_refinement_flags_occupancy
_atom_site_disorder_assembly
_atom_site_disorder_group
S1 S 1.20106(4) 0.59563(2) 0.84295(2) 0.02321(9) Uani 1 1 d . . . . .
S2 S 0.85670(4) 0.67644(2) 0.70708(2) 0.02269(9) Uani 1 1 d . . . . .
S3 S 0.54155(4) 0.67498(3) 0.65361(3) 0.03930(13) Uani 1 1 d . . . . .
S4 S 0.35791(11) 0.67299(11) 0.43531(9) 0.0374(4) Uani 0.751(5) 1 d D U P A 1
S5 S 0.3480(4) 0.69603(17) 0.4186(2) 0.0272(6) Uani 0.249(5) 1 d D U P A 2
S6 S 0.32735(5) 0.54019(3) 0.32080(3) 0.03491(11) Uani 1 1 d . . . . .
F1 F 1.38031(12) 0.53276(8) 0.95717(8) 0.0509(3) Uani 1 1 d . . . . .
F2 F 1.20571(14) 0.47386(7) 0.91711(8) 0.0493(3) Uani 1 1 d . . . . .
F3 F 1.32983(14) 0.47903(7) 0.84135(9) 0.0516(3) Uani 1 1 d . . . . .
O1 O 1.09743(12) 0.56805(7) 0.77792(7) 0.0301(3) Uani 1 1 d . . . . .
O2 O 1.16449(13) 0.62909(8) 0.90774(8) 0.0365(3) Uani 1 1 d . . . . .
O3 O 1.29708(12) 0.63250(8) 0.81684(9) 0.0341(3) Uani 1 1 d . . . . .
O4 O 0.3739(8) 0.6510(4) 0.4909(4) 0.055(2) Uani 0.249(5) 1 d D . P A 2
O5 O 0.3584(3) 0.74669(19) 0.4597(2) 0.1006(16) Uani 0.751(5) 1 d D . P A 1
N1 N 0.81910(13) 0.61485(8) 0.63054(8) 0.0245(3) Uani 1 1 d . . . . .
C1 C 1.28367(18) 0.51685(11) 0.89200(11) 0.0333(4) Uani 1 1 d . . . . .
C2 C 0.86594(14) 0.62483(8) 0.57019(9) 0.0204(3) Uani 1 1 d . . . . .
C3 C 0.82664(15) 0.57349(8) 0.50279(9) 0.0215(3) Uani 1 1 d . . . . .
C4 C 0.89915(16) 0.56388(9) 0.44913(10) 0.0248(3) Uani 1 1 d . . . . .
H4 H 0.971700 0.592561 0.453647 0.030 Uiso 1 1 calc R U . . .
C5 C 0.86481(17) 0.51209(10) 0.38892(10) 0.0295(4) Uani 1 1 d . . . . .
H5 H 0.914596 0.505019 0.352801 0.035 Uiso 1 1 calc R U . . .
C6 C 0.75790(19) 0.47094(10) 0.38182(11) 0.0323(4) Uani 1 1 d . . . . .
H6 H 0.735014 0.435482 0.340987 0.039 Uiso 1 1 calc R U . . .
C7 C 0.68411(19) 0.48120(10) 0.43399(11) 0.0326(4) Uani 1 1 d . . . . .
H7 H 0.610447 0.453192 0.428366 0.039 Uiso 1 1 calc R U . . .
C8 C 0.71787(17) 0.53227(9) 0.49424(10) 0.0277(3) Uani 1 1 d . . . . .
H8 H 0.667172 0.539347 0.529807 0.033 Uiso 1 1 calc R U . . .
C9 C 0.95447(14) 0.68326(8) 0.56512(9) 0.0196(3) Uani 1 1 d . . . . .
C10 C 0.91704(15) 0.73411(9) 0.50390(10) 0.0239(3) Uani 1 1 d . . . . .
H10 H 0.836103 0.730850 0.464621 0.029 Uiso 1 1 calc R U . . .
C11 C 0.99801(18) 0.78938(10) 0.50043(11) 0.0291(3) Uani 1 1 d . . . . .
H11 H 0.971503 0.824814 0.459832 0.035 Uiso 1 1 calc R U . . .
C12 C 1.11809(18) 0.79291(10) 0.55642(12) 0.0312(4) Uani 1 1 d . . . . .
H12 H 1.174080 0.830342 0.553474 0.037 Uiso 1 1 calc R U . . .
C13 C 1.15617(16) 0.74177(10) 0.61659(11) 0.0290(4) Uani 1 1 d . . . . .
H13 H 1.238709 0.744020 0.654192 0.035 Uiso 1 1 calc R U . . .
C14 C 1.07452(15) 0.68734(9) 0.62223(10) 0.0233(3) Uani 1 1 d . . . . .
H14 H 1.099905 0.653223 0.664437 0.028 Uiso 1 1 calc R U . . .
C15 C 0.77093(16) 0.64051(10) 0.76930(10) 0.0266(3) Uani 1 1 d . . . . .
C16 C 0.63791(16) 0.63950(10) 0.74519(11) 0.0299(4) Uani 1 1 d . . . . .
C17 C 0.57700(19) 0.60758(11) 0.79683(14) 0.0377(5) Uani 1 1 d . . . . .
H17 H 0.486908 0.606112 0.782024 0.045 Uiso 1 1 calc R U . . .
C18 C 0.6478(2) 0.57813(12) 0.86942(14) 0.0430(5) Uani 1 1 d . . . . .
H18 H 0.605510 0.555665 0.903590 0.052 Uiso 1 1 calc R U . . .
C19 C 0.7797(2) 0.58068(13) 0.89353(14) 0.0443(5) Uani 1 1 d . . . . .
H19 H 0.826707 0.560730 0.944071 0.053 Uiso 1 1 calc R U . . .
C20 C 0.84227(18) 0.61249(12) 0.84344(12) 0.0354(4) Uani 1 1 d . . . . .
H20 H 0.932334 0.615107 0.859486 0.042 Uiso 1 1 calc R U . . .
C21 C 0.76372(16) 0.75003(9) 0.66336(10) 0.0256(3) Uani 1 1 d . . . . .
C22 C 0.82932(19) 0.80954(10) 0.65053(11) 0.0313(4) Uani 1 1 d . . . . .
H22 H 0.919434 0.810708 0.669458 0.038 Uiso 1 1 calc R U . . .
C23 C 0.7624(2) 0.86701(12) 0.61002(13) 0.0434(5) Uani 1 1 d . . . . .
H23 H 0.806418 0.907948 0.600967 0.052 Uiso 1 1 calc R U . . .
C24 C 0.6316(3) 0.86472(14) 0.58277(14) 0.0520(6) Uani 1 1 d . . . . .
H24 H 0.586030 0.903937 0.553931 0.062 Uiso 1 1 calc R U . . .
C25 C 0.5658(2) 0.80621(14) 0.59681(12) 0.0458(5) Uani 1 1 d . . . . .
H25 H 0.475604 0.805967 0.578401 0.055 Uiso 1 1 calc R U . . .
C26 C 0.63074(17) 0.74749(11) 0.63781(10) 0.0320(4) Uani 1 1 d . . . . .
C27 C 0.45672(17) 0.66542(11) 0.36924(11) 0.0304(4) Uani 1 1 d D . . . .
C28 C 0.54931(17) 0.71556(11) 0.36953(11) 0.0333(4) Uani 1 1 d . . . . .
H28 H 0.553498 0.758485 0.398891 0.040 Uiso 1 1 calc R U . . .
C29 C 0.63542(17) 0.70207(11) 0.32638(11) 0.0322(4) Uani 1 1 d . . . . .
H29 H 0.697984 0.736292 0.325214 0.039 Uiso 1 1 calc R U . . .
C30 C 0.63037(17) 0.63900(10) 0.28513(12) 0.0331(4) Uani 1 1 d . . . . .
H30 H 0.692238 0.629155 0.257971 0.040 Uiso 1 1 calc R U . . .
C31 C 0.53592(18) 0.58984(10) 0.28291(12) 0.0318(4) Uani 1 1 d . . . . .
H31 H 0.531569 0.547220 0.252987 0.038 Uiso 1 1 calc R U . . .
C32 C 0.44749(17) 0.60332(10) 0.32481(11) 0.0281(3) Uani 1 1 d . . . . .
C33 C 0.20879(17) 0.65876(10) 0.35891(11) 0.0297(4) Uani 1 1 d D . . . .
C34 C 0.19606(18) 0.59614(10) 0.31420(11) 0.0294(4) Uani 1 1 d . . . . .
C35 C 0.0773(2) 0.57809(13) 0.26314(13) 0.0423(5) Uani 1 1 d . . . . .
H35 H 0.066249 0.535538 0.232518 0.051 Uiso 1 1 calc R U . . .
C36 C -0.0252(2) 0.62258(16) 0.25711(14) 0.0518(6) Uani 1 1 d . . . . .
H36 H -0.106726 0.609671 0.222981 0.062 Uiso 1 1 calc R U . . .
C37 C -0.0105(2) 0.68546(14) 0.29999(14) 0.0458(5) Uani 1 1 d . . . . .
H37 H -0.081188 0.715953 0.294178 0.055 Uiso 1 1 calc R U . . .
C38 C 0.1073(2) 0.70379(11) 0.35137(13) 0.0368(4) Uani 1 1 d . . . . .
H38 H 0.118272 0.746833 0.381093 0.044 Uiso 1 1 calc R U . . .

loop_
_atom_site_aniso_label
_atom_site_aniso_U_11
_atom_site_aniso_U_22
_atom_site_aniso_U_33
_atom_site_aniso_U_23
_atom_site_aniso_U_13
_atom_site_aniso_U_12
S1 0.01852(17) 0.0317(2) 0.01946(17) -0.00139(15) 0.00571(13) 0.00174(15)
S2 0.01869(17) 0.0303(2) 0.02073(17) -0.00380(14) 0.00828(13) -0.00454(14)
S3 0.01938(19) 0.0570(3) 0.0385(3) -0.0164(2) 0.00373(17) -0.00832(19)
S4 0.0332(4) 0.0543(9) 0.0254(6) -0.0123(6) 0.0099(4) -0.0079(5)
S5 0.0459(13) 0.0174(12) 0.0218(12) 0.0056(8) 0.0152(10) -0.0028(9)
S6 0.0445(3) 0.0270(2) 0.0394(2) 0.00126(18) 0.0221(2) -0.00346(19)
F1 0.0377(7) 0.0593(9) 0.0435(7) 0.0064(6) -0.0072(5) 0.0151(6)
F2 0.0560(8) 0.0503(8) 0.0439(7) 0.0191(6) 0.0179(6) -0.0003(6)
F3 0.0646(9) 0.0429(7) 0.0554(8) 0.0009(6) 0.0300(7) 0.0214(6)
O1 0.0265(6) 0.0396(7) 0.0214(5) 0.0002(5) 0.0024(5) -0.0049(5)
O2 0.0326(7) 0.0515(8) 0.0253(6) -0.0064(6) 0.0084(5) 0.0134(6)
O3 0.0243(6) 0.0382(7) 0.0418(7) 0.0015(6) 0.0127(5) -0.0034(5)
O4 0.085(6) 0.051(4) 0.025(4) 0.006(3) 0.012(3) -0.006(4)
O5 0.074(2) 0.106(3) 0.143(3) -0.094(2) 0.067(2) -0.0510(18)
N1 0.0241(6) 0.0273(7) 0.0244(6) -0.0052(5) 0.0108(5) -0.0050(5)
C1 0.0336(9) 0.0380(10) 0.0289(8) 0.0030(7) 0.0101(7) 0.0077(8)
C2 0.0175(6) 0.0230(7) 0.0211(7) -0.0009(6) 0.0062(5) 0.0012(5)
C3 0.0237(7) 0.0204(7) 0.0196(7) 0.0002(5) 0.0051(6) 0.0016(6)
C4 0.0247(7) 0.0265(8) 0.0228(7) -0.0009(6) 0.0065(6) 0.0044(6)
C5 0.0326(9) 0.0314(9) 0.0230(7) -0.0021(7) 0.0057(7) 0.0103(7)
C6 0.0399(10) 0.0257(8) 0.0245(8) -0.0041(6) -0.0010(7) 0.0062(7)
C7 0.0371(9) 0.0282(9) 0.0285(8) -0.0014(7) 0.0033(7) -0.0077(7)
C8 0.0299(8) 0.0293(8) 0.0237(7) 0.0001(6) 0.0077(6) -0.0046(7)
C9 0.0186(6) 0.0222(7) 0.0193(6) -0.0015(5) 0.0077(5) 0.0000(5)
C10 0.0224(7) 0.0294(8) 0.0197(7) 0.0011(6) 0.0057(6) 0.0014(6)
C11 0.0359(9) 0.0274(8) 0.0272(8) 0.0055(7) 0.0143(7) 0.0019(7)
C12 0.0325(9) 0.0299(9) 0.0359(9) -0.0021(7) 0.0173(7) -0.0082(7)
C13 0.0208(7) 0.0382(9) 0.0280(8) -0.0033(7) 0.0070(6) -0.0047(7)
C14 0.0194(7) 0.0294(8) 0.0216(7) 0.0020(6) 0.0067(6) 0.0026(6)
C15 0.0230(7) 0.0344(9) 0.0267(8) -0.0050(7) 0.0143(6) -0.0052(7)
C16 0.0234(8) 0.0338(9) 0.0360(9) -0.0127(7) 0.0142(7) -0.0069(7)
C17 0.0298(9) 0.0396(10) 0.0529(12) -0.0154(9) 0.0267(9) -0.0110(8)
C18 0.0476(12) 0.0427(11) 0.0539(13) -0.0048(10) 0.0389(11) -0.0088(9)
C19 0.0466(12) 0.0553(13) 0.0404(11) 0.0095(10) 0.0273(10) 0.0022(10)
C20 0.0284(8) 0.0502(12) 0.0319(9) 0.0051(8) 0.0158(7) -0.0001(8)
C21 0.0263(8) 0.0315(8) 0.0190(7) -0.0068(6) 0.0064(6) 0.0000(6)
C22 0.0398(10) 0.0330(9) 0.0238(8) -0.0079(7) 0.0135(7) -0.0025(7)
C23 0.0652(14) 0.0378(11) 0.0361(10) 0.0024(8) 0.0286(10) 0.0090(10)
C24 0.0689(16) 0.0588(15) 0.0344(11) 0.0142(10) 0.0244(11) 0.0297(13)
C25 0.0378(10) 0.0706(16) 0.0276(9) 0.0010(10) 0.0073(8) 0.0202(11)
C26 0.0272(8) 0.0461(11) 0.0211(7) -0.0091(7) 0.0043(6) 0.0026(8)
C27 0.0254(8) 0.0404(10) 0.0242(8) -0.0017(7) 0.0051(6) 0.0009(7)
C28 0.0254(8) 0.0390(10) 0.0307(9) -0.0044(7) 0.0007(7) -0.0006(7)
C29 0.0220(7) 0.0380(10) 0.0323(9) 0.0043(7) 0.0011(7) 0.0017(7)
C30 0.0255(8) 0.0353(10) 0.0390(10) 0.0079(8) 0.0104(7) 0.0068(7)
C31 0.0334(9) 0.0270(8) 0.0372(9) 0.0062(7) 0.0136(7) 0.0069(7)
C32 0.0284(8) 0.0292(8) 0.0262(8) 0.0063(6) 0.0072(6) 0.0026(7)
C33 0.0303(8) 0.0357(9) 0.0275(8) -0.0029(7) 0.0152(7) -0.0086(7)
C34 0.0337(9) 0.0320(9) 0.0274(8) -0.0015(7) 0.0169(7) -0.0090(7)
C35 0.0389(10) 0.0549(13) 0.0397(10) -0.0163(9) 0.0221(9) -0.0229(10)
C36 0.0279(9) 0.093(2) 0.0382(11) -0.0127(12) 0.0151(8) -0.0162(11)
C37 0.0334(10) 0.0685(15) 0.0431(11) 0.0079(11) 0.0229(9) 0.0055(10)
C38 0.0395(10) 0.0378(10) 0.0432(11) -0.0009(8) 0.0280(9) -0.0055(8)

loop_
_atom_type_symbol
_atom_type_description
_atom_type_scat_dispersion_real
_atom_type_scat_dispersion_imag
_atom_type_scat_source
C C 0.0033 0.0016 'International Tables Vol C Tables 4.2.6.8 and 6.1.1.4'
H H 0.0000 0.0000 'International Tables Vol C Tables 4.2.6.8 and 6.1.1.4'
F F 0.0171 0.0103 'International Tables Vol C Tables 4.2.6.8 and 6.1.1.4'
N N 0.0061 0.0033 'International Tables Vol C Tables 4.2.6.8 and 6.1.1.4'
O O 0.0106 0.0060 'International Tables Vol C Tables 4.2.6.8 and 6.1.1.4'
S S 0.1246 0.1234 'International Tables Vol C Tables 4.2.6.8 and 6.1.1.4'

loop_
_geom_angle_atom_site_label_1
_geom_angle_atom_site_label_2
_geom_angle_atom_site_label_3
_geom_angle
_geom_angle_site_symmetry_1
_geom_angle_site_symmetry_3
_geom_angle_publ_flag
O1 S1 O3 114.82(8) . . ?
O1 S1 C1 103.78(9) . . ?
O2 S1 O1 115.00(8) . . ?
O2 S1 O3 115.13(9) . . ?
O2 S1 C1 102.54(9) . . ?
O3 S1 C1 103.13(9) . . ?
N1 S2 O1 81.28(6) . . ?
N1 S2 C15 98.72(8) . . ?
N1 S2 C21 103.28(7) . . ?
C15 S2 O1 92.98(7) . . ?
C15 S2 C21 102.50(8) . . ?
C21 S2 O1 162.85(6) . . ?
C16 S3 O4 148.50(16) . . ?
C16 S3 O5 176.58(7) . . ?
C26 S3 O4 101.58(15) . . ?
C26 S3 O5 75.57(8) . . ?
C26 S3 C16 102.64(9) . . ?
O5 S4 C27 107.86(18) . . ?
O5 S4 C33 106.23(19) . . ?
C27 S4 C33 96.86(10) . . ?
O4 S5 C27 103.1(4) . . ?
O4 S5 C33 100.7(4) . . ?
C33 S5 C27 101.0(2) . . ?
C34 S6 C32 100.76(8) . . ?
S1 O1 S2 115.53(7) . . ?
S5 O4 S3 129.6(4) . . ?
S4 O5 S3 82.0(2) . . ?
C2 N1 S2 116.75(12) . . ?
F1 C1 S1 111.85(14) . . ?
F1 C1 F2 107.16(16) . . ?
F1 C1 F3 107.79(16) . . ?
F2 C1 S1 111.41(13) . . ?
F3 C1 S1 111.75(13) . . ?
F3 C1 F2 106.59(17) . . ?
N1 C2 C3 115.89(14) . . ?
N1 C2 C9 124.89(14) . . ?
C3 C2 C9 119.22(13) . . ?
C4 C3 C2 120.69(14) . . ?
C4 C3 C8 119.64(15) . . ?
C8 C3 C2 119.63(14) . . ?
C3 C4 H4 120.1 . . ?
C5 C4 C3 119.86(16) . . ?
C5 C4 H4 120.1 . . ?
C4 C5 H5 120.0 . . ?
C6 C5 C4 119.93(17) . . ?
C6 C5 H5 120.0 . . ?
C5 C6 H6 119.8 . . ?
C5 C6 C7 120.44(16) . . ?
C7 C6 H6 119.8 . . ?
C6 C7 H7 120.0 . . ?
C8 C7 C6 120.03(17) . . ?
C8 C7 H7 120.0 . . ?
C3 C8 H8 120.0 . . ?
C7 C8 C3 120.09(17) . . ?
C7 C8 H8 120.0 . . ?
C10 C9 C2 120.00(14) . . ?
C10 C9 C14 120.06(15) . . ?
C14 C9 C2 119.94(14) . . ?
C9 C10 H10 120.0 . . ?
C11 C10 C9 120.00(15) . . ?
C11 C10 H10 120.0 . . ?
C10 C11 H11 120.0 . . ?
C10 C11 C12 119.98(16) . . ?
C12 C11 H11 120.0 . . ?
C11 C12 H12 120.0 . . ?
C13 C12 C11 120.06(16) . . ?
C13 C12 H12 120.0 . . ?
C12 C13 H13 119.7 . . ?
C12 C13 C14 120.51(16) . . ?
C14 C13 H13 119.7 . . ?
C9 C14 H14 120.3 . . ?
C13 C14 C9 119.35(15) . . ?
C13 C14 H14 120.3 . . ?
C16 C15 S2 121.78(14) . . ?
C20 C15 S2 116.38(13) . . ?
C20 C15 C16 121.83(16) . . ?
C15 C16 S3 124.49(14) . . ?
C17 C16 S3 117.30(14) . . ?
C17 C16 C15 118.21(18) . . ?
C16 C17 H17 120.0 . . ?
C18 C17 C16 119.95(18) . . ?
C18 C17 H17 120.0 . . ?
C17 C18 H18 119.3 . . ?
C17 C18 C19 121.38(18) . . ?
C19 C18 H18 119.3 . . ?
C18 C19 H19 120.2 . . ?
C20 C19 C18 119.7(2) . . ?
C20 C19 H19 120.2 . . ?
C15 C20 H20 120.6 . . ?
C19 C20 C15 118.89(18) . . ?
C19 C20 H20 120.6 . . ?
C22 C21 S2 116.34(14) . . ?
C22 C21 C26 121.48(18) . . ?
C26 C21 S2 122.05(15) . . ?
C21 C22 H22 120.3 . . ?
C23 C22 C21 119.48(19) . . ?
C23 C22 H22 120.3 . . ?
C22 C23 H23 120.1 . . ?
C24 C23 C22 119.8(2) . . ?
C24 C23 H23 120.1 . . ?
C23 C24 H24 119.5 . . ?
C23 C24 C25 121.0(2) . . ?
C25 C24 H24 119.5 . . ?
C24 C25 H25 119.7 . . ?
C24 C25 C26 120.5(2) . . ?
C26 C25 H25 119.7 . . ?
C21 C26 S3 124.02(15) . . ?
C25 C26 S3 118.23(16) . . ?
C25 C26 C21 117.7(2) . . ?
C28 C27 S4 121.52(16) . . ?
C28 C27 S5 112.07(18) . . ?
C32 C27 S4 117.08(15) . . ?
C32 C27 S5 126.45(18) . . ?
C32 C27 C28 120.97(17) . . ?
C27 C28 H28 120.4 . . ?
C29 C28 C27 119.15(18) . . ?
C29 C28 H28 120.4 . . ?
C28 C29 H29 119.9 . . ?
C30 C29 C28 120.14(18) . . ?
C30 C29 H29 119.9 . . ?
C29 C30 H30 119.6 . . ?
C29 C30 C31 120.72(18) . . ?
C31 C30 H30 119.6 . . ?
C30 C31 H31 120.2 . . ?
C30 C31 C32 119.64(18) . . ?
C32 C31 H31 120.2 . . ?
C27 C32 S6 121.77(14) . . ?
C27 C32 C31 119.27(17) . . ?
C31 C32 S6 118.95(15) . . ?
C34 C33 S4 116.89(16) . . ?
C34 C33 S5 127.03(19) . . ?
C38 C33 S4 121.17(16) . . ?
C38 C33 S5 110.96(19) . . ?
C38 C33 C34 121.55(18) . . ?
C33 C34 S6 121.57(14) . . ?
C35 C34 S6 119.67(16) . . ?
C35 C34 C33 118.75(19) . . ?
C34 C35 H35 120.2 . . ?
C36 C35 C34 119.6(2) . . ?
C36 C35 H35 120.2 . . ?
C35 C36 H36 119.5 . . ?
C37 C36 C35 121.1(2) . . ?
C37 C36 H36 119.5 . . ?
C36 C37 H37 120.1 . . ?
C36 C37 C38 119.8(2) . . ?
C38 C37 H37 120.1 . . ?
C33 C38 C37 119.2(2) . . ?
C33 C38 H38 120.4 . . ?
C37 C38 H38 120.4 . . ?

loop_
_geom_bond_atom_site_label_1
_geom_bond_atom_site_label_2
_geom_bond_distance
_geom_bond_site_symmetry_2
_geom_bond_publ_flag
S1 O1 1.4418(13) . ?
S1 O2 1.4367(13) . ?
S1 O3 1.4432(13) . ?
S1 C1 1.820(2) . ?
S2 O1 3.2908(14) . ?
S2 N1 1.7149(14) . ?
S2 C15 1.7572(17) . ?
S2 C21 1.7612(18) . ?
S3 O4 2.902(7) . ?
S3 O5 3.618(5) . ?
S3 C16 1.755(2) . ?
S3 C26 1.754(2) . ?
S4 O5 1.455(3) . ?
S4 C27 1.793(2) . ?
S4 C33 1.798(2) . ?
S5 O4 1.464(7) . ?
S5 C27 1.755(4) . ?
S5 C33 1.727(4) . ?
S6 C32 1.7686(19) . ?
S6 C34 1.769(2) . ?
F1 C1 1.335(2) . ?
F2 C1 1.342(2) . ?
F3 C1 1.337(2) . ?
N1 C2 1.300(2) . ?
C2 C3 1.476(2) . ?
C2 C9 1.493(2) . ?
C3 C4 1.397(2) . ?
C3 C8 1.401(2) . ?
C4 H4 0.9500 . ?
C4 C5 1.395(2) . ?
C5 H5 0.9500 . ?
C5 C6 1.387(3) . ?
C6 H6 0.9500 . ?
C6 C7 1.388(3) . ?
C7 H7 0.9500 . ?
C7 C8 1.385(2) . ?
C8 H8 0.9500 . ?
C9 C10 1.396(2) . ?
C9 C14 1.400(2) . ?
C10 H10 0.9500 . ?
C10 C11 1.387(2) . ?
C11 H11 0.9500 . ?
C11 C12 1.391(3) . ?
C12 H12 0.9500 . ?
C12 C13 1.389(3) . ?
C13 H13 0.9500 . ?
C13 C14 1.389(2) . ?
C14 H14 0.9500 . ?
C15 C16 1.401(2) . ?
C15 C20 1.392(3) . ?
C16 C17 1.396(3) . ?
C17 H17 0.9500 . ?
C17 C18 1.381(3) . ?
C18 H18 0.9500 . ?
C18 C19 1.389(3) . ?
C19 H19 0.9500 . ?
C19 C20 1.388(3) . ?
C20 H20 0.9500 . ?
C21 C22 1.390(3) . ?
C21 C26 1.402(2) . ?
C22 H22 0.9500 . ?
C22 C23 1.382(3) . ?
C23 H23 0.9500 . ?
C23 C24 1.380(4) . ?
C24 H24 0.9500 . ?
C24 C25 1.382(4) . ?
C25 H25 0.9500 . ?
C25 C26 1.396(3) . ?
C27 C28 1.392(3) . ?
C27 C32 1.389(3) . ?
C28 H28 0.9500 . ?
C28 C29 1.388(3) . ?
C29 H29 0.9500 . ?
C29 C30 1.381(3) . ?
C30 H30 0.9500 . ?
C30 C31 1.387(3) . ?
C31 H31 0.9500 . ?
C31 C32 1.393(3) . ?
C33 C34 1.397(3) . ?
C33 C38 1.381(3) . ?
C34 C35 1.388(3) . ?
C35 H35 0.9500 . ?
C35 C36 1.387(4) . ?
C36 H36 0.9500 . ?
C36 C37 1.384(4) . ?
C37 H37 0.9500 . ?
C37 C38 1.384(3) . ?
C38 H38 0.9500 . ?

loop_
_geom_torsion_atom_site_label_1
_geom_torsion_atom_site_label_2
_geom_torsion_atom_site_label_3
_geom_torsion_atom_site_label_4
_geom_torsion
_geom_torsion_site_symmetry_1
_geom_torsion_site_symmetry_2
_geom_torsion_site_symmetry_3
_geom_torsion_site_symmetry_4
_geom_torsion_publ_flag
S2 N1 C2 C3 -176.69(11) . . . . ?
S2 N1 C2 C9 3.4(2) . . . . ?
S2 C15 C16 S3 -1.7(2) . . . . ?
S2 C15 C16 C17 177.60(14) . . . . ?
S2 C15 C20 C19 -177.26(17) . . . . ?
S2 C21 C22 C23 174.38(14) . . . . ?
S2 C21 C26 S3 5.6(2) . . . . ?
S2 C21 C26 C25 -173.94(14) . . . . ?
S3 C16 C17 C18 179.41(16) . . . . ?
S4 C27 C28 C29 170.52(16) . . . . ?
S4 C27 C32 S6 9.6(2) . . . . ?
S4 C27 C32 C31 -169.72(15) . . . . ?
S4 C33 C34 S6 -9.7(2) . . . . ?
S4 C33 C34 C35 170.76(16) . . . . ?
S4 C33 C38 C37 -170.76(17) . . . . ?
S5 C27 C28 C29 -174.07(19) . . . . ?
S5 C27 C32 S6 -6.7(3) . . . . ?
S5 C27 C32 C31 174.0(2) . . . . ?
S5 C33 C34 S6 6.0(3) . . . . ?
S5 C33 C34 C35 -173.6(2) . . . . ?
S5 C33 C38 C37 174.55(19) . . . . ?
S6 C34 C35 C36 -179.02(17) . . . . ?
O1 S1 C1 F1 -176.88(13) . . . . ?
O1 S1 C1 F2 -56.97(15) . . . . ?
O1 S1 C1 F3 62.16(16) . . . . ?
O1 S2 N1 C2 -89.32(13) . . . . ?
O1 S2 C15 C16 -149.73(15) . . . . ?
O1 S2 C15 C20 29.65(15) . . . . ?
O1 S2 C21 C22 -9.8(3) . . . . ?
O1 S2 C21 C26 166.13(14) . . . . ?
O2 S1 O1 S2 47.95(10) . . . . ?
O2 S1 C1 F1 -56.87(15) . . . . ?
O2 S1 C1 F2 63.05(15) . . . . ?
O2 S1 C1 F3 -177.82(14) . . . . ?
O3 S1 O1 S2 -89.10(9) . . . . ?
O3 S1 C1 F1 63.04(15) . . . . ?
O3 S1 C1 F2 -177.04(13) . . . . ?
O3 S1 C1 F3 -57.91(16) . . . . ?
O4 S3 C16 C15 106.2(3) . . . . ?
O4 S3 C16 C17 -73.1(4) . . . . ?
O4 S3 C26 C21 -128.7(2) . . . . ?
O4 S3 C26 C25 50.8(2) . . . . ?
O4 S5 C27 C28 -112.7(3) . . . . ?
O4 S5 C27 C32 75.5(4) . . . . ?
O4 S5 C33 C34 -77.1(4) . . . . ?
O4 S5 C33 C38 110.7(4) . . . . ?
O5 S3 C26 C21 -146.01(16) . . . . ?
O5 S3 C26 C25 33.53(15) . . . . ?
O5 S4 C27 C28 21.4(3) . . . . ?
O5 S4 C27 C32 -166.1(2) . . . . ?
O5 S4 C33 C34 167.45(19) . . . . ?
O5 S4 C33 C38 -19.6(2) . . . . ?
N1 S2 C15 C16 -68.11(16) . . . . ?
N1 S2 C15 C20 111.27(16) . . . . ?
N1 S2 C21 C22 -113.45(13) . . . . ?
N1 S2 C21 C26 62.44(15) . . . . ?
N1 C2 C3 C4 -158.84(15) . . . . ?
N1 C2 C3 C8 19.0(2) . . . . ?
N1 C2 C9 C10 -116.49(18) . . . . ?
N1 C2 C9 C14 62.9(2) . . . . ?
C1 S1 O1 S2 159.11(7) . . . . ?
C2 C3 C4 C5 176.07(15) . . . . ?
C2 C3 C8 C7 -176.41(16) . . . . ?
C2 C9 C10 C11 178.37(15) . . . . ?
C2 C9 C14 C13 179.69(15) . . . . ?
C3 C2 C9 C10 63.6(2) . . . . ?
C3 C2 C9 C14 -116.99(17) . . . . ?
C3 C4 C5 C6 0.8(3) . . . . ?
C4 C3 C8 C7 1.4(3) . . . . ?
C4 C5 C6 C7 0.4(3) . . . . ?
C5 C6 C7 C8 -0.7(3) . . . . ?
C6 C7 C8 C3 -0.2(3) . . . . ?
C8 C3 C4 C5 -1.8(2) . . . . ?
C9 C2 C3 C4 21.1(2) . . . . ?
C9 C2 C3 C8 -161.08(15) . . . . ?
C9 C10 C11 C12 2.0(3) . . . . ?
C10 C9 C14 C13 -0.9(2) . . . . ?
C10 C11 C12 C13 -1.0(3) . . . . ?
C11 C12 C13 C14 -0.9(3) . . . . ?
C12 C13 C14 C9 1.9(3) . . . . ?
C14 C9 C10 C11 -1.1(2) . . . . ?
C15 S2 N1 C2 178.98(13) . . . . ?
C15 S2 C21 C22 144.31(13) . . . . ?
C15 S2 C21 C26 -39.80(15) . . . . ?
C15 C16 C17 C18 0.0(3) . . . . ?
C16 S3 C26 C21 31.00(17) . . . . ?
C16 S3 C26 C25 -149.46(15) . . . . ?
C16 C15 C20 C19 2.1(3) . . . . ?
C16 C17 C18 C19 1.3(3) . . . . ?
C17 C18 C19 C20 -0.9(4) . . . . ?
C18 C19 C20 C15 -0.8(3) . . . . ?
C20 C15 C16 S3 178.92(15) . . . . ?
C20 C15 C16 C17 -1.7(3) . . . . ?
C21 S2 N1 C2 73.84(14) . . . . ?
C21 S2 C15 C16 37.69(17) . . . . ?
C21 S2 C15 C20 -142.93(15) . . . . ?
C21 C22 C23 C24 0.0(3) . . . . ?
C22 C21 C26 S3 -178.72(13) . . . . ?
C22 C21 C26 C25 1.7(3) . . . . ?
C22 C23 C24 C25 1.3(3) . . . . ?
C23 C24 C25 C26 -1.1(3) . . . . ?
C24 C25 C26 S3 -179.98(16) . . . . ?
C24 C25 C26 C21 -0.4(3) . . . . ?
C26 S3 C16 C15 -33.18(18) . . . . ?
C26 S3 C16 C17 147.47(15) . . . . ?
C26 C21 C22 C23 -1.5(3) . . . . ?
C27 S4 O5 S3 -109.73(11) . . . . ?
C27 S4 C33 C34 56.55(18) . . . . ?
C27 S4 C33 C38 -130.55(17) . . . . ?
C27 S5 O4 S3 93.1(5) . . . . ?
C27 S5 C33 C34 28.7(3) . . . . ?
C27 S5 C33 C38 -143.55(17) . . . . ?
C27 C28 C29 C30 -1.3(3) . . . . ?
C28 C27 C32 S6 -177.85(14) . . . . ?
C28 C27 C32 C31 2.9(3) . . . . ?
C28 C29 C30 C31 3.1(3) . . . . ?
C29 C30 C31 C32 -2.0(3) . . . . ?
C30 C31 C32 S6 179.68(14) . . . . ?
C30 C31 C32 C27 -1.0(3) . . . . ?
C32 S6 C34 C33 -39.52(16) . . . . ?
C32 S6 C34 C35 140.05(16) . . . . ?
C32 C27 C28 C29 -1.7(3) . . . . ?
C33 S4 O5 S3 147.30(10) . . . . ?
C33 S4 C27 C28 130.90(17) . . . . ?
C33 S4 C27 C32 -56.56(19) . . . . ?
C33 S5 O4 S3 -162.8(4) . . . . ?
C33 S5 C27 C28 143.50(17) . . . . ?
C33 S5 C27 C32 -28.3(3) . . . . ?
C33 C34 C35 C36 0.6(3) . . . . ?
C34 S6 C32 C27 39.75(16) . . . . ?
C34 S6 C32 C31 -140.96(15) . . . . ?
C34 C33 C38 C37 1.8(3) . . . . ?
C34 C35 C36 C37 1.3(3) . . . . ?
C35 C36 C37 C38 -1.6(3) . . . . ?
C36 C37 C38 C33 0.0(3) . . . . ?
C38 C33 C34 S6 177.45(14) . . . . ?
C38 C33 C34 C35 -2.1(3) . . . . ?
